data_2243749
loop_
_publ_author_name
'Mohamed, Shaaban K.'
'Mague, Joel T.'
'Akkurt, Mehmet'
'Albayati, Mustafa R.'
'Elgarhy, Sahar M. I.'
'Al-Taifi, Elham A.'

_publ_section_title
;
 Crystal structures of two hydrazide derivatives of mefenamic acid,
 3-(2,3-dimethylanilino)-<i>N</i>'-[(<i>E</i>)-(furan-2-yl)methylidene]benzohydrazide
 and
 <i>N</i>'-[(<i>E</i>)-benzylidene]-2-(2,3-dimethylanilino)benzohydrazide
;
_journal_coeditor_code WM5599
_journal_issue 3
_journal_name_full 'Acta Crystallographica Section E'
_journal_page_first 242
_journal_page_last 246
_journal_paper_doi 10.1107/S2056989021001353
_journal_volume 77
_journal_year 2021
_chemical_formula_iupac 'C22 H21 N3 O'
_chemical_formula_moiety 'C22 H21 N3 O'
_chemical_formula_sum 'C22 H21 N3 O'
_chemical_formula_weight 343.42
_chemical_name_systematic
;
<i>N</i>'-[(<i>E</i>)-Benzylidene]-2-(2,3-dimethylanilino)-benzohydrazide
;
_space_group_crystal_system monoclinic
_space_group_IT_number 14
_space_group_name_Hall '-P 2ybc'
_space_group_name_H-M_alt 'P 1 21/c 1'
_atom_sites_solution_hydrogens difmap
_atom_sites_solution_primary direct
_atom_sites_solution_secondary difmap
_audit_creation_method SHELXL-2016/6
_cell_angle_alpha 90
_cell_angle_beta 106.285(2)
_cell_angle_gamma 90
_cell_formula_units_Z 4
_cell_length_a 14.3493(8)
_cell_length_b 15.7501(9)
_cell_length_c 8.3737(5)
_cell_measurement_reflns_used 9904
_cell_measurement_temperature 150(2)
_cell_measurement_theta_max 74.5746
_cell_measurement_theta_min 4.2641
_cell_volume 1816.55(18)
_computing_cell_refinement
;
<i>SAINT</i> (Bruker, 2016)
;
_computing_data_collection
;
<i>APEX3</i> (Bruker, 2016)
;
_computing_data_reduction
;
<i>SAINT</i>  (Bruker, 2016)
;
_computing_molecular_graphics
;
<i>DIAMOND</i> (Brandenburg & Putz, 2012)
;
_computing_publication_material
;
<i>publCIF</i> (Westrip, 2010)
;
_computing_structure_refinement
;
<i>SHELXL2016/6</i>  (Sheldrick, 2015<i>b</i>)
;
_computing_structure_solution
;
<i>SHELXT</i> (Sheldrick, 2015<i>a</i>)
;
_diffrn_ambient_temperature 150(2)
_diffrn_detector_area_resol_mean 10.4167
_diffrn_measured_fraction_theta_full 0.992
_diffrn_measured_fraction_theta_max 0.984
_diffrn_measurement_device_type 'Bruker D8 VENTURE PHOTON 100 CMOS'
_diffrn_measurement_method '\w scans'
_diffrn_radiation_monochromator mirror
_diffrn_radiation_type CuK\a
_diffrn_radiation_wavelength 1.54178
_diffrn_reflns_av_R_equivalents 0.0313
_diffrn_reflns_av_unetI/netI 0.0256
_diffrn_reflns_limit_h_max 16
_diffrn_reflns_limit_h_min -17
_diffrn_reflns_limit_k_max 18
_diffrn_reflns_limit_k_min -19
_diffrn_reflns_limit_l_max 9
_diffrn_reflns_limit_l_min -10
_diffrn_reflns_number 13875
_diffrn_reflns_theta_full 70.000
_diffrn_reflns_theta_max 74.569
_diffrn_reflns_theta_min 4.264
_diffrn_source 'INCOATEC I\mS micro--focus source'
_exptl_absorpt_coefficient_mu 0.620
_exptl_absorpt_correction_T_max 0.95
_exptl_absorpt_correction_T_min 0.86
_exptl_absorpt_correction_type multi-scan
_exptl_absorpt_process_details
;
(<i>SADABS</i>; Krause <i>et al.</i>, 2015)
;
_exptl_crystal_colour 'pale yellow'
_exptl_crystal_density_diffrn 1.256
_exptl_crystal_density_method 'not measured'
_exptl_crystal_description block
_exptl_crystal_F_000 728
_exptl_crystal_size_max 0.185
_exptl_crystal_size_mid 0.134
_exptl_crystal_size_min 0.083
_refine_diff_density_max 0.168
_refine_diff_density_min -0.155
_refine_ls_extinction_coef 0.0033(3)
_refine_ls_extinction_expression Fc^*^=kFc[1+0.001xFc^2^\l^3^/sin(2\q)]^-1/4^
_refine_ls_extinction_method
;
<i>SHELXL</i> 2016/6 (Sheldrick, 2015<i>b</i>)
;
_refine_ls_goodness_of_fit_ref 1.044
_refine_ls_hydrogen_treatment refall
_refine_ls_matrix_type full
_refine_ls_number_parameters 320
_refine_ls_number_reflns 3665
_refine_ls_number_restraints 0
_refine_ls_restrained_S_all 1.044
_refine_ls_R_factor_all 0.0444
_refine_ls_R_factor_gt 0.0367
_refine_ls_shift/su_max 0.000
_refine_ls_shift/su_mean 0.000
_refine_ls_structure_factor_coef Fsqd
_refine_ls_weighting_details 'w=1/[\s^2^(Fo^2^)+(0.0409P)^2^+0.4440P] where P=(Fo^2^+2Fc^2^)/3'
_refine_ls_weighting_scheme calc
_refine_ls_wR_factor_gt 0.0868
_refine_ls_wR_factor_ref 0.0920
_reflns_number_gt 3140
_reflns_number_total 3665
_reflns_threshold_expression 'I > 2\s(I)'
_cod_data_source_file wm5599sup1.cif
_cod_data_source_block II
_cod_original_sg_symbol_H-M 'P 21/c'
_cod_database_code 2243749
_shelx_space_group_comment
;
The symmetry employed for this shelxl refinement is uniquely defined
by the following loop, which should always be used as a source of
symmetry information in preference to the above space-group names.
They are only intended as comments.
;
_shelx_estimated_absorpt_t_min 0.894
_shelx_estimated_absorpt_t_max 0.950

loop_
_space_group_symop_operation_xyz
'x, y, z'
'-x, y+1/2, -z+1/2'
'-x, -y, -z'
'x, -y-1/2, z-1/2'

loop_
_atom_site_type_symbol
_atom_site_label
_atom_site_fract_x
_atom_site_fract_y
_atom_site_fract_z
_atom_site_U_iso_or_equiv
_atom_site_adp_type
_atom_site_calc_flag
_atom_site_occupancy
_atom_site_disorder_assembly
_atom_site_disorder_group
O O1 0.44514(6) 0.33126(6) 0.43024(9) 0.0300(2) Uani d 1 . .
N N1 0.62636(8) 0.39413(8) 0.53993(14) 0.0392(3) Uani d 1 . .
H H1 0.5771(13) 0.3712(11) 0.458(2) 0.051(5) Uiso d 1 . .
N N2 0.39227(7) 0.26174(7) 0.62519(12) 0.0287(2) Uani d 1 . .
H H2 0.4042(11) 0.2421(10) 0.732(2) 0.040(4) Uiso d 1 . .
N N3 0.30815(7) 0.23802(7) 0.50842(12) 0.0278(2) Uani d 1 . .
C C1 0.70441(8) 0.43293(8) 0.49433(14) 0.0301(3) Uani d 1 . .
C C2 0.75817(9) 0.38475(8) 0.41121(14) 0.0301(3) Uani d 1 . .
C C3 0.83421(9) 0.42441(9) 0.36395(15) 0.0330(3) Uani d 1 . .
C C4 0.85496(10) 0.50931(9) 0.40197(17) 0.0386(3) Uani d 1 . .
H H4 0.9098(13) 0.5351(11) 0.367(2) 0.052(5) Uiso d 1 . .
C C5 0.80049(11) 0.55653(9) 0.48198(18) 0.0411(3) Uani d 1 . .
H H5 0.8132(13) 0.6202(12) 0.504(2) 0.053(5) Uiso d 1 . .
C C6 0.72458(10) 0.51889(9) 0.52686(16) 0.0365(3) Uani d 1 . .
H H6 0.6833(13) 0.5527(12) 0.578(2) 0.054(5) Uiso d 1 . .
C C7 0.73544(13) 0.29257(9) 0.3725(2) 0.0451(4) Uani d 1 . .
H H7A 0.7008(18) 0.2847(16) 0.256(3) 0.095(7) Uiso d 1 . .
H H7B 0.7995(19) 0.2567(16) 0.388(3) 0.096(8) Uiso d 1 . .
H H7C 0.6979(15) 0.2671(13) 0.443(3) 0.072(6) Uiso d 1 . .
C C8 0.89350(12) 0.37677(12) 0.2713(2) 0.0490(4) Uani d 1 . .
H H8A 0.8504(15) 0.3577(13) 0.155(3) 0.068(6) Uiso d 1 . .
H H8B 0.9499(16) 0.4120(13) 0.259(2) 0.074(6) Uiso d 1 . .
H H8C 0.9197(17) 0.3238(15) 0.328(3) 0.083(7) Uiso d 1 . .
C C9 0.60826(8) 0.39908(8) 0.69193(14) 0.0300(3) Uani d 1 . .
C C10 0.67446(9) 0.43734(9) 0.83041(16) 0.0356(3) Uani d 1 . .
H H10 0.7358(12) 0.4613(10) 0.8156(19) 0.045(4) Uiso d 1 . .
C C11 0.65461(10) 0.44332(9) 0.98135(16) 0.0391(3) Uani d 1 . .
H H11 0.7018(12) 0.4732(10) 1.073(2) 0.045(4) Uiso d 1 . .
C C12 0.56938(10) 0.41042(9) 1.00387(16) 0.0386(3) Uani d 1 . .
H H12 0.5526(12) 0.4186(11) 1.110(2) 0.053(5) Uiso d 1 . .
C C13 0.50518(9) 0.36998(8) 0.87248(15) 0.0323(3) Uani d 1 . .
H H13 0.4448(11) 0.3485(10) 0.8855(18) 0.037(4) Uiso d 1 . .
C C14 0.52311(8) 0.36209(8) 0.71679(14) 0.0273(3) Uani d 1 . .
C C15 0.45190(8) 0.31809(8) 0.57935(14) 0.0259(2) Uani d 1 . .
C C16 0.25463(8) 0.18507(8) 0.55850(14) 0.0283(3) Uani d 1 . .
H H16 0.2745(11) 0.1595(10) 0.6724(19) 0.039(4) Uiso d 1 . .
C C17 0.15643(8) 0.16629(8) 0.45380(14) 0.0270(2) Uani d 1 . .
C C18 0.11897(9) 0.20627(8) 0.30028(15) 0.0325(3) Uani d 1 . .
H H18 0.1624(12) 0.2442(11) 0.258(2) 0.046(4) Uiso d 1 . .
C C19 0.02375(10) 0.19387(9) 0.20915(17) 0.0387(3) Uani d 1 . .
H H19 -0.0003(12) 0.2241(11) 0.098(2) 0.051(5) Uiso d 1 . .
C C20 -0.03663(9) 0.14166(9) 0.26957(17) 0.0377(3) Uani d 1 . .
H H20 -0.1059(13) 0.1325(11) 0.205(2) 0.050(4) Uiso d 1 . .
C C21 -0.00080(9) 0.10191(9) 0.42071(17) 0.0373(3) Uani d 1 . .
H H21 -0.0449(13) 0.0660(11) 0.467(2) 0.051(4) Uiso d 1 . .
C C22 0.09561(9) 0.11354(9) 0.51326(16) 0.0333(3) Uani d 1 . .
H H22 0.1219(11) 0.0868(10) 0.6234(19) 0.038(4) Uiso d 1 . .

loop_
_atom_site_aniso_label
_atom_site_aniso_U_11
_atom_site_aniso_U_22
_atom_site_aniso_U_33
_atom_site_aniso_U_12
_atom_site_aniso_U_13
_atom_site_aniso_U_23
O1 0.0270(4) 0.0408(5) 0.0213(4) -0.0033(3) 0.0051(3) -0.0017(3)
N1 0.0290(5) 0.0598(8) 0.0297(5) -0.0158(5) 0.0096(4) -0.0104(5)
N2 0.0229(5) 0.0392(6) 0.0212(5) -0.0030(4) 0.0019(4) 0.0015(4)
N3 0.0219(5) 0.0362(6) 0.0235(5) -0.0016(4) 0.0034(4) -0.0018(4)
C1 0.0235(5) 0.0390(7) 0.0261(6) -0.0033(5) 0.0041(4) 0.0003(5)
C2 0.0309(6) 0.0328(6) 0.0253(6) -0.0003(5) 0.0053(5) 0.0017(5)
C3 0.0282(6) 0.0424(7) 0.0281(6) 0.0030(5) 0.0076(5) 0.0056(5)
C4 0.0333(7) 0.0454(8) 0.0364(7) -0.0080(6) 0.0085(5) 0.0067(6)
C5 0.0463(8) 0.0333(7) 0.0417(7) -0.0066(6) 0.0092(6) 0.0012(6)
C6 0.0354(7) 0.0362(7) 0.0368(7) 0.0037(5) 0.0083(5) -0.0027(5)
C7 0.0632(10) 0.0346(7) 0.0402(8) -0.0068(7) 0.0189(7) -0.0025(6)
C8 0.0463(8) 0.0616(10) 0.0453(9) 0.0114(8) 0.0229(7) 0.0053(7)
C9 0.0248(5) 0.0366(7) 0.0263(6) -0.0003(5) 0.0034(4) -0.0009(5)
C10 0.0292(6) 0.0416(7) 0.0306(6) -0.0046(5) -0.0005(5) -0.0013(5)
C11 0.0416(7) 0.0412(7) 0.0268(6) -0.0047(6) -0.0030(5) -0.0025(5)
C12 0.0467(7) 0.0436(8) 0.0234(6) -0.0018(6) 0.0065(5) -0.0032(5)
C13 0.0336(6) 0.0367(7) 0.0260(6) -0.0004(5) 0.0074(5) -0.0008(5)
C14 0.0246(5) 0.0329(6) 0.0226(5) 0.0012(5) 0.0037(4) -0.0007(4)
C15 0.0205(5) 0.0326(6) 0.0237(5) 0.0029(4) 0.0050(4) 0.0003(4)
C16 0.0260(6) 0.0352(6) 0.0236(5) 0.0009(5) 0.0066(4) 0.0004(5)
C17 0.0251(6) 0.0307(6) 0.0252(5) 0.0008(5) 0.0070(4) -0.0030(4)
C18 0.0300(6) 0.0369(7) 0.0292(6) 0.0000(5) 0.0057(5) 0.0012(5)
C19 0.0330(7) 0.0451(8) 0.0326(7) 0.0035(6) 0.0001(5) 0.0003(6)
C20 0.0244(6) 0.0447(8) 0.0402(7) 0.0007(5) 0.0028(5) -0.0106(6)
C21 0.0298(6) 0.0425(7) 0.0411(7) -0.0077(6) 0.0123(5) -0.0075(6)
C22 0.0306(6) 0.0381(7) 0.0306(6) -0.0049(5) 0.0076(5) -0.0009(5)

loop_
_atom_type_symbol
_atom_type_description
_atom_type_scat_dispersion_real
_atom_type_scat_dispersion_imag
_atom_type_scat_source
C C 0.0181 0.0091 'International Tables Vol C Tables 4.2.6.8 and 6.1.1.4'
H H 0.0000 0.0000 'International Tables Vol C Tables 4.2.6.8 and 6.1.1.4'
N N 0.0311 0.0180 'International Tables Vol C Tables 4.2.6.8 and 6.1.1.4'
O O 0.0492 0.0322 'International Tables Vol C Tables 4.2.6.8 and 6.1.1.4'

loop_
_geom_angle_atom_site_label_1
_geom_angle_atom_site_label_2
_geom_angle_atom_site_label_3
_geom_angle_site_symmetry_1
_geom_angle_site_symmetry_3
_geom_angle
_geom_angle_publ_flag
C9 N1 C1 . . 126.50(11) ?
C9 N1 H1 . . 114.2(11) ?
C1 N1 H1 . . 118.4(11) ?
C15 N2 N3 . . 118.21(10) ?
C15 N2 H2 . . 122.4(10) ?
N3 N2 H2 . . 119.3(10) ?
C16 N3 N2 . . 115.55(10) ?
C6 C1 C2 . . 120.68(11) ?
C6 C1 N1 . . 120.10(12) ?
C2 C1 N1 . . 119.17(12) ?
C1 C2 C3 . . 118.60(12) ?
C1 C2 C7 . . 120.96(12) ?
C3 C2 C7 . . 120.44(12) ?
C4 C3 C2 . . 119.79(12) ?
C4 C3 C8 . . 118.91(13) ?
C2 C3 C8 . . 121.30(13) ?
C5 C4 C3 . . 121.08(12) ?
C5 C4 H4 . . 121.5(10) ?
C3 C4 H4 . . 117.4(10) ?
C4 C5 C6 . . 119.84(13) ?
C4 C5 H5 . . 121.3(9) ?
C6 C5 H5 . . 118.8(10) ?
C5 C6 C1 . . 119.96(12) ?
C5 C6 H6 . . 120.4(10) ?
C1 C6 H6 . . 119.6(10) ?
C2 C7 H7A . . 111.1(15) ?
C2 C7 H7B . . 111.2(13) ?
H7A C7 H7B . . 103.8(19) ?
C2 C7 H7C . . 112.7(12) ?
H7A C7 H7C . . 109.5(19) ?
H7B C7 H7C . . 108.2(18) ?
C3 C8 H8A . . 110.6(11) ?
C3 C8 H8B . . 111.4(12) ?
H8A C8 H8B . . 110.3(15) ?
C3 C8 H8C . . 111.8(13) ?
H8A C8 H8C . . 104.6(17) ?
H8B C8 H8C . . 107.9(18) ?
N1 C9 C10 . . 121.87(11) ?
N1 C9 C14 . . 120.49(10) ?
C10 C9 C14 . . 117.58(11) ?
C11 C10 C9 . . 121.30(12) ?
C11 C10 H10 . . 120.4(9) ?
C9 C10 H10 . . 118.3(9) ?
C10 C11 C12 . . 121.11(12) ?
C10 C11 H11 . . 118.3(9) ?
C12 C11 H11 . . 120.6(9) ?
C13 C12 C11 . . 118.77(12) ?
C13 C12 H12 . . 120.0(10) ?
C11 C12 H12 . . 121.2(10) ?
C12 C13 C14 . . 121.83(12) ?
C12 C13 H13 . . 119.5(9) ?
C14 C13 H13 . . 118.6(9) ?
C13 C14 C9 . . 119.28(11) ?
C13 C14 C15 . . 119.84(11) ?
C9 C14 C15 . . 120.85(10) ?
O1 C15 N2 . . 120.95(10) ?
O1 C15 C14 . . 123.08(10) ?
N2 C15 C14 . . 115.96(10) ?
N3 C16 C17 . . 119.96(11) ?
N3 C16 H16 . . 122.5(9) ?
C17 C16 H16 . . 117.3(9) ?
C22 C17 C18 . . 118.65(11) ?
C22 C17 C16 . . 119.98(11) ?
C18 C17 C16 . . 121.12(11) ?
C19 C18 C17 . . 120.75(12) ?
C19 C18 H18 . . 120.5(9) ?
C17 C18 H18 . . 118.7(9) ?
C18 C19 C20 . . 120.31(12) ?
C18 C19 H19 . . 118.0(10) ?
C20 C19 H19 . . 121.7(10) ?
C21 C20 C19 . . 119.62(12) ?
C21 C20 H20 . . 119.3(10) ?
C19 C20 H20 . . 121.0(10) ?
C20 C21 C22 . . 120.51(12) ?
C20 C21 H21 . . 119.9(10) ?
C22 C21 H21 . . 119.6(10) ?
C17 C22 C21 . . 120.16(12) ?
C17 C22 H22 . . 118.3(9) ?
C21 C22 H22 . . 121.5(9) ?

loop_
_geom_bond_atom_site_label_1
_geom_bond_atom_site_label_2
_geom_bond_site_symmetry_2
_geom_bond_distance
_geom_bond_publ_flag
O1 C15 . 1.2424(14) ?
N1 C9 . 1.3707(16) ?
N1 C1 . 1.4189(16) ?
N1 H1 . 0.908(18) ?
N2 C15 . 1.3607(16) ?
N2 N3 . 1.3750(13) ?
N2 H2 . 0.913(16) ?
N3 C16 . 1.2814(16) ?
C1 C6 . 1.3954(19) ?
C1 C2 . 1.3987(17) ?
C2 C3 . 1.4068(17) ?
C2 C7 . 1.5034(19) ?
C3 C4 . 1.387(2) ?
C3 C8 . 1.5030(19) ?
C4 C5 . 1.381(2) ?
C4 H4 . 1.001(17) ?
C5 C6 . 1.382(2) ?
C5 H5 . 1.026(18) ?
C6 H6 . 0.980(18) ?
C7 H7A . 0.97(3) ?
C7 H7B . 1.06(3) ?
C7 H7C . 0.99(2) ?
C8 H8A . 1.04(2) ?
C8 H8B . 1.01(2) ?
C8 H8C . 0.98(2) ?
C9 C10 . 1.4115(17) ?
C9 C14 . 1.4208(17) ?
C10 C11 . 1.3745(19) ?
C10 H10 . 0.997(16) ?
C11 C12 . 1.389(2) ?
C11 H11 . 0.990(16) ?
C12 C13 . 1.3770(18) ?
C12 H12 . 0.988(17) ?
C13 C14 . 1.4033(16) ?
C13 H13 . 0.965(16) ?
C14 C15 . 1.4796(15) ?
C16 C17 . 1.4659(16) ?
C16 H16 . 1.000(15) ?
C17 C22 . 1.3941(17) ?
C17 C18 . 1.3966(17) ?
C18 C19 . 1.3793(18) ?
C18 H18 . 0.997(17) ?
C19 C20 . 1.389(2) ?
C19 H19 . 1.013(18) ?
C20 C21 . 1.376(2) ?
C20 H20 . 1.000(18) ?
C21 C22 . 1.3952(18) ?
C21 H21 . 1.004(18) ?
C22 H22 . 0.988(15) ?

loop_
_geom_hbond_atom_site_label_D
_geom_hbond_atom_site_label_H
_geom_hbond_atom_site_label_A
_geom_hbond_site_symmetry_A
_geom_hbond_distance_DH
_geom_hbond_distance_HA
_geom_hbond_distance_DA
_geom_hbond_angle_DHA
N1 H1 O1 . 0.908(18) 1.946(18) 2.6920(13) 138.2(15)
N2 H2 O1 4_566 0.913(16) 1.974(17) 2.8564(13) 162.0(14)
C4 H4 Cg3 2_655 1.001(17) 2.796(17) 3.6141(15) 139.4(13)
C6 H6 O1 3_666 0.980(18) 2.583(19) 3.4815(16) 152.5(13)
C20 H20 Cg1 4_454 1.000(18) 2.838(17) 3.6644(15) 140.5(13)

loop_
_geom_torsion_atom_site_label_1
_geom_torsion_atom_site_label_2
_geom_torsion_atom_site_label_3
_geom_torsion_atom_site_label_4
_geom_torsion_site_symmetry_1
_geom_torsion_site_symmetry_2
_geom_torsion_site_symmetry_3
_geom_torsion_site_symmetry_4
_geom_torsion
_geom_torsion_publ_flag
C15 N2 N3 C16 . . . . -179.78(11) ?
C9 N1 C1 C6 . . . . -49.49(19) ?
C9 N1 C1 C2 . . . . 132.87(14) ?
C6 C1 C2 C3 . . . . 1.20(17) ?
N1 C1 C2 C3 . . . . 178.83(11) ?
C6 C1 C2 C7 . . . . -178.68(12) ?
N1 C1 C2 C7 . . . . -1.05(18) ?
C1 C2 C3 C4 . . . . 0.75(18) ?
C7 C2 C3 C4 . . . . -179.36(12) ?
C1 C2 C3 C8 . . . . -178.75(12) ?
C7 C2 C3 C8 . . . . 1.13(19) ?
C2 C3 C4 C5 . . . . -1.70(19) ?
C8 C3 C4 C5 . . . . 177.82(13) ?
C3 C4 C5 C6 . . . . 0.7(2) ?
C4 C5 C6 C1 . . . . 1.3(2) ?
C2 C1 C6 C5 . . . . -2.25(19) ?
N1 C1 C6 C5 . . . . -179.86(12) ?
C1 N1 C9 C10 . . . . -7.4(2) ?
C1 N1 C9 C14 . . . . 175.32(12) ?
N1 C9 C10 C11 . . . . 178.76(13) ?
C14 C9 C10 C11 . . . . -3.9(2) ?
C9 C10 C11 C12 . . . . 1.2(2) ?
C10 C11 C12 C13 . . . . 1.2(2) ?
C11 C12 C13 C14 . . . . -0.7(2) ?
C12 C13 C14 C9 . . . . -2.03(19) ?
C12 C13 C14 C15 . . . . -179.98(12) ?
N1 C9 C14 C13 . . . . -178.39(12) ?
C10 C9 C14 C13 . . . . 4.26(18) ?
N1 C9 C14 C15 . . . . -0.46(18) ?
C10 C9 C14 C15 . . . . -177.81(11) ?
N3 N2 C15 O1 . . . . -18.17(17) ?
N3 N2 C15 C14 . . . . 161.30(10) ?
C13 C14 C15 O1 . . . . 156.06(12) ?
C9 C14 C15 O1 . . . . -21.86(18) ?
C13 C14 C15 N2 . . . . -23.40(16) ?
C9 C14 C15 N2 . . . . 158.68(11) ?
N2 N3 C16 C17 . . . . 169.95(10) ?
N3 C16 C17 C22 . . . . -175.28(12) ?
N3 C16 C17 C18 . . . . -1.04(18) ?
C22 C17 C18 C19 . . . . -0.02(19) ?
C16 C17 C18 C19 . . . . -174.33(12) ?
C17 C18 C19 C20 . . . . 0.4(2) ?
C18 C19 C20 C21 . . . . -0.3(2) ?
C19 C20 C21 C22 . . . . -0.1(2) ?
C18 C17 C22 C21 . . . . -0.45(19) ?
C16 C17 C22 C21 . . . . 173.93(12) ?
C20 C21 C22 C17 . . . . 0.5(2) ?

_cod_database_fobs_code 2243749
